data_1526376
loop_
_publ_author_name
'Huang, F.Q.'
'Mitchell, K.'
'Ibers, J.A.'

_publ_section_title
;
 Syntheses and structures of the quaternary alkali-metal bismuth
 coinage-metal chalcogenides K3 Bi5 Cu2 S10, Cs Bi2 Cu S4, Rb Bi2.66 Cu
 Se5 and Cs Bi Ag2 S3
;
_journal_name_full 'Journal of Alloys Compd.'
_journal_page_first 84
_journal_page_last 90
_journal_volume 325
_journal_year 2001
_chemical_formula_sum 'Bi5 Cu2 K3 S10'
_chemical_name_systematic 'K3 Bi5 Cu2 S10'
_space_group_IT_number 58
_symmetry_space_group_name_Hall '-P 2 2n'
_symmetry_space_group_name_H-M 'P n n m'
_cell_angle_alpha 90
_cell_angle_beta 90
_cell_angle_gamma 90
_cell_formula_units_Z 2
_cell_length_a 14.173
_cell_length_b 17.69
_cell_length_c 4.0362
_cell_volume 1011.958
_citation_journal_id_ASTM JALCEU
_cod_data_source_file Huang_JALCEU_2001_1316.cif
_cod_data_source_block Bi5Cu2K3S10
_cod_database_code 1526376

loop_
_symmetry_equiv_pos_as_xyz
x,y,z
-x,-y,z
x+1/2,-y+1/2,-z+1/2
-x+1/2,y+1/2,-z+1/2
-x,-y,-z
x,y,-z
-x-1/2,y-1/2,z-1/2
x-1/2,-y-1/2,z-1/2

loop_
_atom_site_label
_atom_site_type_symbol
_atom_site_fract_x
_atom_site_fract_y
_atom_site_fract_z
_atom_site_occupancy
_atom_site_U_iso_or_equiv
S5 S-2 0.3781 0.4432 0 1 0.0
K1 K+1 0.4749 0.25255 0 1 0.0
S1 S-2 0.0939 0.14074 0 1 0.0
K2 K+1 0 0.5 0 1 0.0
Bi1 Bi+3 0.27993 0.59831 0 1 0.0
S3 S-2 0.1985 0.7318 0 1 0.0
S2 S-2 0.1167 0.3525 0 1 0.0
S4 S-2 0.3399 0.0372 0 1 0.0
Bi3 Bi+3 0 0 0 1 0.0
Bi2 Bi+3 0.73038 0.10093 0 1 0.0
Cu1 Cu+1 0.21655 0.24691 0 1 0.0
